data_7710891
loop_
_publ_author_name
'Koneczny, Marvin'
'Erol, Arife B\"usra'
'Mauduit, Marc'
'Eisen, Moris S.'
'Tamm, Matthias'

_publ_section_title
;
 Titanium complexes with unsymmetrically substituted imidazolin-2-iminato
 ligands.
;
_journal_issue 30
_journal_name_full 'Dalton transactions (Cambridge, England : 2003)'
_journal_page_first 11448
_journal_page_last 11456
_journal_paper_doi 10.1039/d2dt01740g
_journal_volume 51
_journal_year 2022
_chemical_formula_moiety 'C22 H29 N3'
_chemical_formula_sum 'C22 H29 N3'
_chemical_formula_weight 335.48
_chemical_properties_physical Air-sensitive,Moisture-sensitive
_space_group_crystal_system orthorhombic
_space_group_IT_number 61
_space_group_name_Hall '-P 2ac 2ab'
_space_group_name_H-M_alt 'P b c a'
_atom_sites_solution_hydrogens mixed
_atom_sites_solution_primary iterative
_audit_creation_method SHELXL-2018/3
_audit_update_record
;
2022-05-25 deposited with the CCDC.	2022-07-08 downloaded from the CCDC.
;
_cell_angle_alpha 90
_cell_angle_beta 90
_cell_angle_gamma 90
_cell_formula_units_Z 8
_cell_length_a 16.6873(2)
_cell_length_b 11.37240(10)
_cell_length_c 19.4505(2)
_cell_measurement_reflns_used 30942
_cell_measurement_temperature 100(2)
_cell_measurement_theta_max 77.5170
_cell_measurement_theta_min 4.5530
_cell_volume 3691.21(7)
_computing_cell_refinement 'CrysAlisPro 1.171.40.21a(Rigaku OD, 2018)'
_computing_data_collection 'CrysAlisPro 1.171.40.21a(Rigaku OD, 2018)'
_computing_data_reduction 'CrysAlisPro 1.171.40.21a(Rigaku OD, 2018)'
_computing_publication_material 'OLEX2 v1.2 (O. V. Dolomanov et al., J. Appl. Cryst., 2009, 42, 339-341)'
_computing_structure_refinement 'SHELXL-2018/3 (G. M. Sheldrick, Acta Cryst., 2008, A64, 112-122)'
_computing_structure_solution 'SHELXT-2014/5 (G. M. Sheldrick, Acta Cryst., 2015, A71, 3-8)'
_diffrn_ambient_temperature 100(2)
_diffrn_measured_fraction_theta_full 1.000
_diffrn_measured_fraction_theta_max 0.983
_diffrn_measurement_device_type 'XtaLAB Synergy, Single source at home/near, HyPix'
_diffrn_measurement_method '\w scan'
_diffrn_radiation_type CuK\a
_diffrn_radiation_wavelength 1.54184
_diffrn_reflns_av_R_equivalents 0.0255
_diffrn_reflns_av_unetI/netI 0.0114
_diffrn_reflns_Laue_measured_fraction_full 1.000
_diffrn_reflns_Laue_measured_fraction_max 0.983
_diffrn_reflns_limit_h_max 21
_diffrn_reflns_limit_h_min -21
_diffrn_reflns_limit_k_max 11
_diffrn_reflns_limit_k_min -14
_diffrn_reflns_limit_l_max 24
_diffrn_reflns_limit_l_min -24
_diffrn_reflns_number 41369
_diffrn_reflns_point_group_measured_fraction_full 1.000
_diffrn_reflns_point_group_measured_fraction_max 0.983
_diffrn_reflns_theta_full 67.684
_diffrn_reflns_theta_max 77.613
_diffrn_reflns_theta_min 4.547
_diffrn_source 'micro-focus sealed X-ray tube'
_exptl_absorpt_coefficient_mu 0.545
_exptl_absorpt_correction_T_max 1.000
_exptl_absorpt_correction_T_min 0.793
_exptl_absorpt_correction_type gaussian
_exptl_absorpt_process_details
;
CrysAlisPro 1.171.40.21a (Rigaku Oxford Diffraction, 2018)
Numerical absorption correction based on gaussian integration over
			a multifaceted crystal model
Empirical absorption correction using spherical harmonics,
 implemented in SCALE3 ABSPACK scaling algorithm.
;
_exptl_crystal_colour colourless
_exptl_crystal_density_diffrn 1.207
_exptl_crystal_description 'fragment of trapezoid'
_exptl_crystal_F_000 1456
_exptl_crystal_recrystallization_method 'Re-crystallisation from solvent: hot n-hexane'
_exptl_crystal_size_max 0.108
_exptl_crystal_size_mid 0.101
_exptl_crystal_size_min 0.099
_refine_diff_density_max 0.280
_refine_diff_density_min -0.283
_refine_diff_density_rms 0.044
_refine_ls_extinction_method none
_refine_ls_goodness_of_fit_ref 1.043
_refine_ls_hydrogen_treatment mixed
_refine_ls_matrix_type full
_refine_ls_number_parameters 233
_refine_ls_number_reflns 3865
_refine_ls_number_restraints 0
_refine_ls_restrained_S_all 1.043
_refine_ls_R_factor_all 0.0429
_refine_ls_R_factor_gt 0.0408
_refine_ls_shift/su_max 0.001
_refine_ls_shift/su_mean 0.000
_refine_ls_structure_factor_coef Fsqd
_refine_ls_weighting_details 'w=1/[\s^2^(Fo^2^)+(0.0494P)^2^+1.8808P] where P=(Fo^2^+2Fc^2^)/3'
_refine_ls_weighting_scheme calc
_refine_ls_wR_factor_gt 0.1015
_refine_ls_wR_factor_ref 0.1038
_reflns_Friedel_coverage 0.000
_reflns_number_gt 3652
_reflns_number_total 3865
_reflns_threshold_expression 'I > 2\s(I)'
_cod_data_source_file d2dt01740g2.cif
_cod_data_source_block mk18mk
_cod_database_code 7710891
_shelx_shelxl_version_number 2018/3
_shelx_space_group_comment
;
The symmetry employed for this shelxl refinement is uniquely defined
by the following loop, which should always be used as a source of
symmetry information in preference to the above space-group names.
They are only intended as comments.
;
_oxdiff_exptl_absorpt_empirical_full_min 0.887
_oxdiff_exptl_absorpt_empirical_full_max 1.239
_oxdiff_exptl_absorpt_empirical_details
;
Empirical correction (ABSPACK) includes:
- Absorption correction using spherical harmonics
- Frame scaling
;

loop_
_space_group_symop_operation_xyz
'x, y, z'
'-x+1/2, -y, z+1/2'
'-x, y+1/2, -z+1/2'
'x+1/2, -y+1/2, -z'
'-x, -y, -z'
'x-1/2, y, -z-1/2'
'x, -y-1/2, z-1/2'
'-x-1/2, y-1/2, z'

loop_
_atom_site_label
_atom_site_type_symbol
_atom_site_fract_x
_atom_site_fract_y
_atom_site_fract_z
_atom_site_U_iso_or_equiv
_atom_site_adp_type
_atom_site_occupancy
_atom_site_site_symmetry_order
_atom_site_calc_flag
_atom_site_refinement_flags_posn
_atom_site_refinement_flags_adp
_atom_site_refinement_flags_occupancy
_atom_site_disorder_assembly
_atom_site_disorder_group
N1 N 0.64242(6) 0.68809(8) 0.53409(5) 0.0192(2) Uani 1 1 d . . . . .
H1 H 0.5966(10) 0.7063(13) 0.5563(8) 0.030(4) Uiso 1 1 d . . . . .
N2 N 0.64889(5) 0.53456(8) 0.62033(5) 0.0172(2) Uani 1 1 d . . . . .
N3 N 0.74358(5) 0.53892(8) 0.54191(5) 0.0163(2) Uani 1 1 d . . . . .
C1 C 0.67454(6) 0.59674(9) 0.56292(5) 0.0159(2) Uani 1 1 d . . . . .
C2 C 0.69959(7) 0.43865(9) 0.63213(6) 0.0181(2) Uani 1 1 d . . . . .
H2 H 0.694206 0.381944 0.667695 0.022 Uiso 1 1 calc R U . . .
C3 C 0.75698(7) 0.44142(9) 0.58422(5) 0.0169(2) Uani 1 1 d . . . . .
H3 H 0.799579 0.386552 0.579672 0.020 Uiso 1 1 calc R U . . .
C4 C 0.57833(6) 0.55963(10) 0.65904(5) 0.0165(2) Uani 1 1 d . . . . .
C5 C 0.57921(7) 0.65079(10) 0.70719(6) 0.0182(2) Uani 1 1 d . . . . .
C6 C 0.51212(7) 0.66531(10) 0.74899(6) 0.0204(2) Uani 1 1 d . . . . .
H6 H 0.511438 0.727458 0.781620 0.024 Uiso 1 1 calc R U . . .
C7 C 0.44607(7) 0.59102(10) 0.74412(6) 0.0216(2) Uani 1 1 d . . . . .
C8 C 0.44578(7) 0.50478(10) 0.69330(6) 0.0219(2) Uani 1 1 d . . . . .
H8 H 0.399843 0.456211 0.688222 0.026 Uiso 1 1 calc R U . . .
C9 C 0.51100(7) 0.48772(10) 0.64967(6) 0.0197(2) Uani 1 1 d . . . . .
C10 C 0.65109(7) 0.72949(11) 0.71537(6) 0.0249(3) Uani 1 1 d . . . . .
H10A H 0.699970 0.684538 0.705909 0.037 Uiso 1 1 calc R U . . .
H10B H 0.652931 0.759851 0.762494 0.037 Uiso 1 1 calc R U . . .
H10C H 0.647182 0.795310 0.683024 0.037 Uiso 1 1 calc R U . . .
C11 C 0.37710(8) 0.60224(13) 0.79374(7) 0.0311(3) Uani 1 1 d . . . . .
H11A H 0.387310 0.553146 0.834212 0.047 Uiso 1 1 calc R U . . .
H11B H 0.327569 0.576345 0.771294 0.047 Uiso 1 1 calc R U . . .
H11C H 0.371577 0.684503 0.807967 0.047 Uiso 1 1 calc R U . . .
C12 C 0.50933(8) 0.39553(11) 0.59398(7) 0.0273(3) Uani 1 1 d . . . . .
H12A H 0.530005 0.429159 0.551113 0.041 Uiso 1 1 calc R U . . .
H12B H 0.454100 0.368810 0.586941 0.041 Uiso 1 1 calc R U . . .
H12C H 0.542789 0.328702 0.607676 0.041 Uiso 1 1 calc R U . . .
C13 C 0.79239(6) 0.57217(9) 0.48132(5) 0.0153(2) Uani 1 1 d . . . . .
C14 C 0.82259(7) 0.69919(10) 0.48930(6) 0.0187(2) Uani 1 1 d . . . . .
H14A H 0.776391 0.753294 0.493629 0.022 Uiso 1 1 calc R U . . .
H14B H 0.855395 0.705885 0.531531 0.022 Uiso 1 1 calc R U . . .
C15 C 0.87320(7) 0.73358(10) 0.42637(6) 0.0219(2) Uani 1 1 d . . . . .
H15 H 0.892108 0.816549 0.431540 0.026 Uiso 1 1 calc R U . . .
C16 C 0.94565(7) 0.65150(11) 0.42062(6) 0.0251(3) Uani 1 1 d . . . . .
H16A H 0.979333 0.658385 0.462323 0.030 Uiso 1 1 calc R U . . .
H16B H 0.978551 0.673711 0.380301 0.030 Uiso 1 1 calc R U . . .
C17 C 0.91589(7) 0.52458(11) 0.41272(6) 0.0236(3) Uani 1 1 d . . . . .
H17 H 0.962992 0.470566 0.409096 0.028 Uiso 1 1 calc R U . . .
C18 C 0.86506(7) 0.48967(10) 0.47552(6) 0.0202(2) Uani 1 1 d . . . . .
H18A H 0.846554 0.407400 0.470529 0.024 Uiso 1 1 calc R U . . .
H18B H 0.897905 0.495063 0.517785 0.024 Uiso 1 1 calc R U . . .
C19 C 0.74152(7) 0.56175(10) 0.41571(5) 0.0184(2) Uani 1 1 d . . . . .
H19A H 0.722154 0.479960 0.410464 0.022 Uiso 1 1 calc R U . . .
H19B H 0.694310 0.614167 0.419076 0.022 Uiso 1 1 calc R U . . .
C20 C 0.82139(7) 0.72316(10) 0.36138(6) 0.0230(2) Uani 1 1 d . . . . .
H20A H 0.774754 0.776614 0.364951 0.028 Uiso 1 1 calc R U . . .
H20B H 0.853142 0.746477 0.320608 0.028 Uiso 1 1 calc R U . . .
C21 C 0.79234(7) 0.59621(11) 0.35307(6) 0.0217(2) Uani 1 1 d . . . . .
H21 H 0.759170 0.589625 0.310427 0.026 Uiso 1 1 calc R U . . .
C22 C 0.86502(7) 0.51434(11) 0.34747(6) 0.0252(3) Uani 1 1 d . . . . .
H22A H 0.846757 0.432124 0.341584 0.030 Uiso 1 1 calc R U . . .
H22B H 0.897540 0.536134 0.306856 0.030 Uiso 1 1 calc R U . . .

loop_
_atom_site_aniso_label
_atom_site_aniso_U_11
_atom_site_aniso_U_22
_atom_site_aniso_U_33
_atom_site_aniso_U_23
_atom_site_aniso_U_13
_atom_site_aniso_U_12
N1 0.0176(5) 0.0185(5) 0.0214(5) 0.0033(4) 0.0033(4) 0.0036(4)
N2 0.0163(4) 0.0170(4) 0.0183(4) 0.0031(3) 0.0025(3) 0.0021(3)
N3 0.0159(4) 0.0153(4) 0.0176(4) 0.0019(3) 0.0019(3) 0.0020(3)
C1 0.0150(5) 0.0162(5) 0.0165(5) -0.0001(4) 0.0007(4) -0.0010(4)
C2 0.0193(5) 0.0155(5) 0.0195(5) 0.0030(4) -0.0016(4) 0.0009(4)
C3 0.0175(5) 0.0143(5) 0.0191(5) 0.0008(4) -0.0020(4) 0.0011(4)
C4 0.0154(5) 0.0183(5) 0.0159(5) 0.0046(4) 0.0012(4) 0.0019(4)
C5 0.0176(5) 0.0181(5) 0.0188(5) 0.0042(4) -0.0008(4) 0.0022(4)
C6 0.0227(6) 0.0200(5) 0.0185(5) 0.0026(4) 0.0018(4) 0.0046(4)
C7 0.0185(5) 0.0243(6) 0.0220(5) 0.0085(5) 0.0036(4) 0.0047(4)
C8 0.0164(5) 0.0228(6) 0.0264(6) 0.0069(5) -0.0001(4) -0.0019(4)
C9 0.0189(5) 0.0205(5) 0.0196(5) 0.0041(4) -0.0022(4) 0.0004(4)
C10 0.0229(6) 0.0245(6) 0.0273(6) -0.0032(5) 0.0020(5) -0.0037(5)
C11 0.0254(6) 0.0359(7) 0.0319(7) 0.0079(6) 0.0112(5) 0.0051(5)
C12 0.0251(6) 0.0294(6) 0.0273(6) -0.0041(5) -0.0018(5) -0.0050(5)
C13 0.0148(5) 0.0152(5) 0.0160(5) 0.0001(4) 0.0022(4) -0.0004(4)
C14 0.0199(5) 0.0168(5) 0.0194(5) -0.0018(4) 0.0007(4) -0.0032(4)
C15 0.0225(5) 0.0182(5) 0.0248(6) 0.0010(4) 0.0032(4) -0.0047(4)
C16 0.0173(5) 0.0301(6) 0.0280(6) 0.0027(5) 0.0042(4) -0.0039(5)
C17 0.0189(5) 0.0241(6) 0.0277(6) 0.0013(5) 0.0070(4) 0.0037(4)
C18 0.0174(5) 0.0193(5) 0.0239(6) 0.0021(4) 0.0033(4) 0.0024(4)
C19 0.0172(5) 0.0195(5) 0.0184(5) -0.0021(4) 0.0004(4) -0.0023(4)
C20 0.0240(6) 0.0234(6) 0.0216(5) 0.0046(5) 0.0044(4) 0.0005(4)
C21 0.0228(6) 0.0261(6) 0.0163(5) -0.0016(4) 0.0011(4) -0.0013(5)
C22 0.0274(6) 0.0244(6) 0.0240(6) -0.0046(5) 0.0083(5) -0.0001(5)

loop_
_atom_type_symbol
_atom_type_description
_atom_type_scat_dispersion_real
_atom_type_scat_dispersion_imag
_atom_type_scat_source
C C 0.0181 0.0091 'International Tables Vol C Tables 4.2.6.8 and 6.1.1.4'
H H 0.0000 0.0000 'International Tables Vol C Tables 4.2.6.8 and 6.1.1.4'
N N 0.0311 0.0180 'International Tables Vol C Tables 4.2.6.8 and 6.1.1.4'

loop_
_exptl_crystal_face_index_h
_exptl_crystal_face_index_k
_exptl_crystal_face_index_l
_exptl_crystal_face_perp_dist
9 -1 -7 0.0638
10 3 0 0.0566
10 2 4 0.0575
3 -7 5 0.0552
0 0 13 0.0546
-4 -7 4 0.0562
2 -7 -3 0.0558
9 4 -3 0.0589
11 -1 0 0.0638
1 -7 0 0.0532
-9 0 -8 0.0521
9 2 7 0.0594
0 -7 4 0.0518
-5 2 -10 0.0613
6 1 10 0.0615
2 -4 10 0.0590
-3 -1 -12 0.0539
-3 -6 5 0.0542
-10 -1 -3 0.0410
-6 6 -2 0.0464
0 7 -1 0.0450
1 0 -13 0.0435
2 7 0 0.0416
-6 0 11 0.0465

loop_
_geom_angle_atom_site_label_1
_geom_angle_atom_site_label_2
_geom_angle_atom_site_label_3
_geom_angle
_geom_angle_site_symmetry_1
_geom_angle_site_symmetry_3
_geom_angle_publ_flag
C1 N1 H1 109.1(10) . . ?
C1 N2 C2 110.02(9) . . ?
C1 N2 C4 125.23(9) . . ?
C2 N2 C4 124.63(9) . . ?
C1 N3 C3 109.57(9) . . ?
C1 N3 C13 124.72(9) . . ?
C3 N3 C13 125.62(9) . . ?
N1 C1 N3 126.53(10) . . ?
N1 C1 N2 128.91(10) . . ?
N3 C1 N2 104.55(9) . . ?
C3 C2 N2 107.48(9) . . ?
C3 C2 H2 126.3 . . ?
N2 C2 H2 126.3 . . ?
C2 C3 N3 108.32(9) . . ?
C2 C3 H3 125.8 . . ?
N3 C3 H3 125.8 . . ?
C5 C4 C9 121.91(10) . . ?
C5 C4 N2 119.56(10) . . ?
C9 C4 N2 118.46(10) . . ?
C6 C5 C4 118.07(10) . . ?
C6 C5 C10 120.55(10) . . ?
C4 C5 C10 121.36(10) . . ?
C7 C6 C5 121.64(11) . . ?
C7 C6 H6 119.2 . . ?
C5 C6 H6 119.2 . . ?
C6 C7 C8 118.58(10) . . ?
C6 C7 C11 120.65(11) . . ?
C8 C7 C11 120.76(11) . . ?
C7 C8 C9 121.85(11) . . ?
C7 C8 H8 119.1 . . ?
C9 C8 H8 119.1 . . ?
C8 C9 C4 117.75(11) . . ?
C8 C9 C12 121.32(11) . . ?
C4 C9 C12 120.93(10) . . ?
C5 C10 H10A 109.5 . . ?
C5 C10 H10B 109.5 . . ?
H10A C10 H10B 109.5 . . ?
C5 C10 H10C 109.5 . . ?
H10A C10 H10C 109.5 . . ?
H10B C10 H10C 109.5 . . ?
C7 C11 H11A 109.5 . . ?
C7 C11 H11B 109.5 . . ?
H11A C11 H11B 109.5 . . ?
C7 C11 H11C 109.5 . . ?
H11A C11 H11C 109.5 . . ?
H11B C11 H11C 109.5 . . ?
C9 C12 H12A 109.5 . . ?
C9 C12 H12B 109.5 . . ?
H12A C12 H12B 109.5 . . ?
C9 C12 H12C 109.5 . . ?
H12A C12 H12C 109.5 . . ?
H12B C12 H12C 109.5 . . ?
N3 C13 C19 109.70(8) . . ?
N3 C13 C18 109.65(8) . . ?
C19 C13 C18 109.13(9) . . ?
N3 C13 C14 109.85(8) . . ?
C19 C13 C14 109.70(9) . . ?
C18 C13 C14 108.79(9) . . ?
C15 C14 C13 109.79(9) . . ?
C15 C14 H14A 109.7 . . ?
C13 C14 H14A 109.7 . . ?
C15 C14 H14B 109.7 . . ?
C13 C14 H14B 109.7 . . ?
H14A C14 H14B 108.2 . . ?
C16 C15 C20 109.70(10) . . ?
C16 C15 C14 109.67(9) . . ?
C20 C15 C14 109.05(9) . . ?
C16 C15 H15 109.5 . . ?
C20 C15 H15 109.5 . . ?
C14 C15 H15 109.5 . . ?
C15 C16 C17 108.98(9) . . ?
C15 C16 H16A 109.9 . . ?
C17 C16 H16A 109.9 . . ?
C15 C16 H16B 109.9 . . ?
C17 C16 H16B 109.9 . . ?
H16A C16 H16B 108.3 . . ?
C22 C17 C16 109.51(10) . . ?
C22 C17 C18 109.42(10) . . ?
C16 C17 C18 109.97(10) . . ?
C22 C17 H17 109.3 . . ?
C16 C17 H17 109.3 . . ?
C18 C17 H17 109.3 . . ?
C13 C18 C17 109.61(9) . . ?
C13 C18 H18A 109.7 . . ?
C17 C18 H18A 109.7 . . ?
C13 C18 H18B 109.7 . . ?
C17 C18 H18B 109.7 . . ?
H18A C18 H18B 108.2 . . ?
C21 C19 C13 109.51(9) . . ?
C21 C19 H19A 109.8 . . ?
C13 C19 H19A 109.8 . . ?
C21 C19 H19B 109.8 . . ?
C13 C19 H19B 109.8 . . ?
H19A C19 H19B 108.2 . . ?
C21 C20 C15 109.75(9) . . ?
C21 C20 H20A 109.7 . . ?
C15 C20 H20A 109.7 . . ?
C21 C20 H20B 109.7 . . ?
C15 C20 H20B 109.7 . . ?
H20A C20 H20B 108.2 . . ?
C20 C21 C22 109.25(10) . . ?
C20 C21 C19 109.37(9) . . ?
C22 C21 C19 109.78(10) . . ?
C20 C21 H21 109.5 . . ?
C22 C21 H21 109.5 . . ?
C19 C21 H21 109.5 . . ?
C17 C22 C21 109.48(9) . . ?
C17 C22 H22A 109.8 . . ?
C21 C22 H22A 109.8 . . ?
C17 C22 H22B 109.8 . . ?
C21 C22 H22B 109.8 . . ?
H22A C22 H22B 108.2 . . ?

loop_
_geom_bond_atom_site_label_1
_geom_bond_atom_site_label_2
_geom_bond_distance
_geom_bond_site_symmetry_2
_geom_bond_publ_flag
N1 C1 1.2966(14) . ?
N1 H1 0.902(16) . ?
N2 C1 1.3893(14) . ?
N2 C2 1.3993(14) . ?
N2 C4 1.4264(13) . ?
N3 C1 1.3881(14) . ?
N3 C3 1.3988(14) . ?
N3 C13 1.4816(13) . ?
C2 C3 1.3367(16) . ?
C2 H2 0.9500 . ?
C3 H3 0.9500 . ?
C4 C5 1.3972(16) . ?
C4 C9 1.4015(16) . ?
C5 C6 1.3935(15) . ?
C5 C10 1.5050(16) . ?
C6 C7 1.3919(17) . ?
C6 H6 0.9500 . ?
C7 C8 1.3926(17) . ?
C7 C11 1.5074(16) . ?
C8 C9 1.3936(16) . ?
C8 H8 0.9500 . ?
C9 C12 1.5078(17) . ?
C10 H10A 0.9800 . ?
C10 H10B 0.9800 . ?
C10 H10C 0.9800 . ?
C11 H11A 0.9800 . ?
C11 H11B 0.9800 . ?
C11 H11C 0.9800 . ?
C12 H12A 0.9800 . ?
C12 H12B 0.9800 . ?
C12 H12C 0.9800 . ?
C13 C19 1.5373(14) . ?
C13 C18 1.5373(14) . ?
C13 C14 1.5378(14) . ?
C14 C15 1.5377(15) . ?
C14 H14A 0.9900 . ?
C14 H14B 0.9900 . ?
C15 C16 1.5315(17) . ?
C15 C20 1.5359(16) . ?
C15 H15 1.0000 . ?
C16 C17 1.5342(17) . ?
C16 H16A 0.9900 . ?
C16 H16B 0.9900 . ?
C17 C22 1.5313(17) . ?
C17 C18 1.5392(15) . ?
C17 H17 1.0000 . ?
C18 H18A 0.9900 . ?
C18 H18B 0.9900 . ?
C19 C21 1.5353(15) . ?
C19 H19A 0.9900 . ?
C19 H19B 0.9900 . ?
C20 C21 1.5314(16) . ?
C20 H20A 0.9900 . ?
C20 H20B 0.9900 . ?
C21 C22 1.5329(17) . ?
C21 H21 1.0000 . ?
C22 H22A 0.9900 . ?
C22 H22B 0.9900 . ?

loop_
_geom_torsion_atom_site_label_1
_geom_torsion_atom_site_label_2
_geom_torsion_atom_site_label_3
_geom_torsion_atom_site_label_4
_geom_torsion
_geom_torsion_site_symmetry_1
_geom_torsion_site_symmetry_2
_geom_torsion_site_symmetry_3
_geom_torsion_site_symmetry_4
_geom_torsion_publ_flag
C3 N3 C1 N1 -177.38(11) . . . . ?
C13 N3 C1 N1 -0.72(17) . . . . ?
C3 N3 C1 N2 2.38(11) . . . . ?
C13 N3 C1 N2 179.04(9) . . . . ?
C2 N2 C1 N1 177.52(11) . . . . ?
C4 N2 C1 N1 1.40(18) . . . . ?
C2 N2 C1 N3 -2.23(12) . . . . ?
C4 N2 C1 N3 -178.34(10) . . . . ?
C1 N2 C2 C3 1.26(12) . . . . ?
C4 N2 C2 C3 177.41(10) . . . . ?
N2 C2 C3 N3 0.27(12) . . . . ?
C1 N3 C3 C2 -1.70(12) . . . . ?
C13 N3 C3 C2 -178.33(10) . . . . ?
C1 N2 C4 C5 -79.73(14) . . . . ?
C2 N2 C4 C5 104.70(12) . . . . ?
C1 N2 C4 C9 103.25(13) . . . . ?
C2 N2 C4 C9 -72.32(14) . . . . ?
C9 C4 C5 C6 3.30(16) . . . . ?
N2 C4 C5 C6 -173.62(9) . . . . ?
C9 C4 C5 C10 -178.29(10) . . . . ?
N2 C4 C5 C10 4.79(16) . . . . ?
C4 C5 C6 C7 0.77(16) . . . . ?
C10 C5 C6 C7 -177.65(10) . . . . ?
C5 C6 C7 C8 -3.84(17) . . . . ?
C5 C6 C7 C11 174.96(11) . . . . ?
C6 C7 C8 C9 2.99(17) . . . . ?
C11 C7 C8 C9 -175.81(11) . . . . ?
C7 C8 C9 C4 0.87(16) . . . . ?
C7 C8 C9 C12 -178.84(11) . . . . ?
C5 C4 C9 C8 -4.10(16) . . . . ?
N2 C4 C9 C8 172.85(10) . . . . ?
C5 C4 C9 C12 175.61(10) . . . . ?
N2 C4 C9 C12 -7.43(16) . . . . ?
C1 N3 C13 C19 -61.48(13) . . . . ?
C3 N3 C13 C19 114.65(11) . . . . ?
C1 N3 C13 C18 178.70(9) . . . . ?
C3 N3 C13 C18 -5.17(14) . . . . ?
C1 N3 C13 C14 59.18(13) . . . . ?
C3 N3 C13 C14 -124.69(11) . . . . ?
N3 C13 C14 C15 -179.97(9) . . . . ?
C19 C13 C14 C15 -59.31(11) . . . . ?
C18 C13 C14 C15 59.99(11) . . . . ?
C13 C14 C15 C16 -60.59(12) . . . . ?
C13 C14 C15 C20 59.57(12) . . . . ?
C20 C15 C16 C17 -59.87(12) . . . . ?
C14 C15 C16 C17 59.88(12) . . . . ?
C15 C16 C17 C22 60.46(12) . . . . ?
C15 C16 C17 C18 -59.81(12) . . . . ?
N3 C13 C18 C17 -179.78(9) . . . . ?
C19 C13 C18 C17 60.04(12) . . . . ?
C14 C13 C18 C17 -59.63(12) . . . . ?
C22 C17 C18 C13 -60.19(12) . . . . ?
C16 C17 C18 C13 60.13(12) . . . . ?
N3 C13 C19 C21 -179.97(9) . . . . ?
C18 C13 C19 C21 -59.82(11) . . . . ?
C14 C13 C19 C21 59.28(11) . . . . ?
C16 C15 C20 C21 59.76(12) . . . . ?
C14 C15 C20 C21 -60.37(12) . . . . ?
C15 C20 C21 C22 -59.48(12) . . . . ?
C15 C20 C21 C19 60.70(12) . . . . ?
C13 C19 C21 C20 -59.90(12) . . . . ?
C13 C19 C21 C22 59.95(12) . . . . ?
C16 C17 C22 C21 -60.77(12) . . . . ?
C18 C17 C22 C21 59.84(12) . . . . ?
C20 C21 C22 C17 60.03(12) . . . . ?
C19 C21 C22 C17 -59.90(12) . . . . ?

loop_
_exptl_oxdiff_crystal_face_indexfrac_h
_exptl_oxdiff_crystal_face_indexfrac_k
_exptl_oxdiff_crystal_face_indexfrac_l
_exptl_oxdiff_crystal_face_x
_exptl_oxdiff_crystal_face_y
_exptl_oxdiff_crystal_face_z
8.7831 -1.2237 -7.0825 -0.8785 -0.4776 0.0093
9.6074 3.4083 0.2100 -0.3392 -0.7132 -0.6135
9.9048 1.9942 3.8011 -0.1173 -0.8971 -0.4261
3.1319 -6.5586 4.5152 0.1023 -0.5532 0.8267
-0.3344 0.0793 12.6192 0.9028 -0.4300 0.0089
-4.0287 -6.5342 3.5529 0.3318 0.0608 0.9414
2.2731 -6.9921 -3.0415 -0.3995 -0.2182 0.8904
8.8113 3.9947 -2.7092 -0.5039 -0.5306 -0.6816
10.6663 -1.2593 0.4086 -0.4300 -0.9028 -0.0090
1.3758 -7.3199 0.3239 -0.1298 -0.2748 0.9527
-8.5990 0.1411 -7.6729 -0.1815 0.9766 0.1156
8.5608 1.7420 7.1341 0.1697 -0.9148 -0.3664
0.1307 -7.0710 3.6427 0.1586 -0.2897 0.9439
-5.3294 2.4406 -10.1737 -0.4630 0.8510 -0.2478
6.2872 0.9478 10.1500 0.4658 -0.8572 -0.2195
1.5136 -4.0428 10.4262 0.6181 -0.5851 0.5250
-3.3415 -1.2951 -11.8007 -0.7086 0.6720 0.2150
-3.3292 -6.2992 5.3373 0.4314 -0.0557 0.9004
-10.4488 -1.0286 -2.8210 0.2214 0.9254 0.3075
-5.9825 6.0085 -2.2808 0.1660 0.6909 -0.7036
0.3188 7.3697 -0.6543 0.0369 0.1509 -0.9879
1.4043 -0.3715 -12.5025 -0.9428 0.3332 0.0124
1.9625 7.2576 -0.3632 -0.0123 0.0052 -0.9999
-5.7532 0.1287 10.6955 0.9928 0.0788 0.0903
